data_7229529
loop_
_publ_author_name
'Yamasaki, Yutaro'
'Sekiya, Ryo'
'Haino, Takeharu'

_publ_section_title
;
 Hexameric assembly of 5,17-di-substituted calix[4]arene in the solid
 state
;
_journal_name_full CrystEngComm
_journal_paper_doi 10.1039/C7CE01515A
_journal_year 2017
_chemical_absolute_configuration rm
_chemical_formula_moiety 'C56 H62 N2 O8 (C3H8O)'
_chemical_formula_sum 'C59 H70 N2 O9'
_chemical_formula_weight 951.17
_chemical_name_systematic
;
 ?
;
_space_group_IT_number 5
_symmetry_cell_setting monoclinic
_symmetry_Int_Tables_number 5
_symmetry_space_group_name_Hall 'C 2y'
_symmetry_space_group_name_H-M 'C 1 2 1'
_atom_sites_solution_hydrogens geom
_audit_creation_date 2017-10-25T17:25:03-00:00
_audit_creation_method 'WinGX routine CIF_UPDATE'
_audit_update_record
;
2017-10-26 deposited with the CCDC.
2017-10-31 downloaded from the CCDC.
;
_cell_angle_alpha 90
_cell_angle_beta 113.5600(10)
_cell_angle_gamma 90
_cell_formula_units_Z 4
_cell_length_a 30.587(2)
_cell_length_b 9.5507(8)
_cell_length_c 19.5075(15)
_cell_measurement_reflns_used 6280
_cell_measurement_temperature 123(2)
_cell_measurement_theta_max 28.54
_cell_measurement_theta_min 2.28
_cell_volume 5223.6(7)
_computing_cell_refinement 'Bruker SAINT'
_computing_data_collection 'Bruker APEX2'
_computing_data_reduction 'SHELXS-2013 (Sheldrick, 2013)'
_computing_structure_refinement 'SHELXL-2017 (Sheldrick, 2013)'
_diffrn_ambient_temperature 123(2)
_diffrn_measured_fraction_theta_full 0.993
_diffrn_measured_fraction_theta_max 0.926
_diffrn_measurement_device_type 'Bluker APEX-II CCD'
_diffrn_measurement_method '\w scans'
_diffrn_radiation_monochromator graphite
_diffrn_radiation_probe x-ray
_diffrn_radiation_source 'sealed tube'
_diffrn_radiation_type MoK\a
_diffrn_radiation_wavelength 0.71073
_diffrn_reflns_av_R_equivalents 0.0173
_diffrn_reflns_av_unetI/netI 0.0365
_diffrn_reflns_limit_h_max 41
_diffrn_reflns_limit_h_min -35
_diffrn_reflns_limit_k_max 13
_diffrn_reflns_limit_k_min -12
_diffrn_reflns_limit_l_max 22
_diffrn_reflns_limit_l_min -25
_diffrn_reflns_number 15902
_diffrn_reflns_theta_full 25.242
_diffrn_reflns_theta_max 29.124
_diffrn_reflns_theta_min 2.157
_exptl_absorpt_coefficient_mu 0.081
_exptl_absorpt_correction_type none
_exptl_crystal_colour colorless
_exptl_crystal_density_diffrn 1.211
_exptl_crystal_description platelet
_exptl_crystal_F_000 2044
_exptl_crystal_size_max 0.3
_exptl_crystal_size_mid 0.1
_exptl_crystal_size_min 0.05
_refine_diff_density_max 0.473
_refine_diff_density_min -0.343
_refine_diff_density_rms 0.043
_refine_ls_abs_structure_details
;
 Flack x determined using 3135 quotients [(I+)-(I-)]/[(I+)+(I-)]
 (Parsons and Flack (2004), Acta Cryst. A60, s61).
;
_refine_ls_abs_structure_Flack 0.1(4)
_refine_ls_extinction_method none
_refine_ls_goodness_of_fit_ref 1.049
_refine_ls_hydrogen_treatment constr
_refine_ls_matrix_type full
_refine_ls_number_parameters 667
_refine_ls_number_reflns 10913
_refine_ls_number_restraints 1
_refine_ls_restrained_S_all 1.049
_refine_ls_R_factor_all 0.0569
_refine_ls_R_factor_gt 0.0456
_refine_ls_shift/su_max 0
_refine_ls_shift/su_mean 0
_refine_ls_structure_factor_coef Fsqd
_refine_ls_weighting_details
;
 w=1/[\s^2^(Fo^2^)+(0.0546P)^2^+6.1356P]
 where P=(Fo^2^+2Fc^2^)/3
;
_refine_ls_weighting_scheme calc
_refine_ls_wR_factor_gt 0.1123
_refine_ls_wR_factor_ref 0.1199
_reflns_Friedel_coverage 0.588
_reflns_Friedel_fraction_full 0.755
_reflns_Friedel_fraction_max 0.61
_reflns_number_gt 9273
_reflns_number_total 10913
_reflns_threshold_expression 'I > 2\s(I)'
_cod_data_source_file c7ce01515a2.cif
_cod_data_source_block 2PrOH
_cod_depositor_comments
;
The following automatic conversions were performed:

'_diffrn_radiation_probe' value 'X-ray' changed to 'x-ray' according
to
/home/data/users/saulius/crontab/automatic-downloads/rss-feeds/RSC/lib/dictionaries/cif_core.dic
dictionary named 'cif_core.dic' version 2.4.2 from 2011-04-26.

Automatic conversion script
Id: cif_fix_values 4973 2017-02-22 13:04:09Z antanas 
;
_cod_original_sg_symbol_H-M 'C 2'
_cod_database_code 7229529

loop_
_symmetry_equiv_pos_as_xyz
'x, y, z'
'-x, y, -z'
'x+1/2, y+1/2, z'
'-x+1/2, y+1/2, -z'

loop_
_atom_site_label
_atom_site_type_symbol
_atom_site_fract_x
_atom_site_fract_y
_atom_site_fract_z
_atom_site_U_iso_or_equiv
_atom_site_adp_type
_atom_site_occupancy
_atom_site_site_symmetry_order
_atom_site_calc_flag
_atom_site_refinement_flags_posn
_atom_site_refinement_flags_adp
_atom_site_refinement_flags_occupancy
_atom_site_disorder_assembly
_atom_site_disorder_group
O8 O 0.04826(8) 0.2702(2) 0.98062(11) 0.0355(5) Uani 1 1 d . . . . .
N2 N 0.16859(8) -0.0653(3) 0.89952(14) 0.0320(5) Uani 1 1 d . . . . .
H60 H 0.1548 -0.1051 0.8553 0.038 Uiso 1 1 calc R U . . .
C47 C 0.09432(10) 0.0550(3) 0.86961(15) 0.0284(6) Uani 1 1 d . . . . .
H47 H 0.0854 0.0258 0.8193 0.034 Uiso 1 1 calc R U . . .
C51 C 0.07809(10) 0.1839(3) 0.96181(15) 0.0280(6) Uani 1 1 d . . . . .
O9 O 0.80349(10) 0.5113(3) 0.14284(14) 0.0564(7) Uani 1 1 d . . . . .
H9 H 0.79 0.4968 0.0966 0.085 Uiso 1 1 calc R U . . .
C49 C 0.15073(10) 0.0510(3) 0.99824(15) 0.0301(6) Uani 1 1 d . . . . .
H49 H 0.1799 0.0187 1.0357 0.036 Uiso 1 1 calc R U . . .
C48 C 0.13834(10) 0.0139(3) 0.92384(16) 0.0286(6) Uani 1 1 d . . . . .
C50 C 0.12038(10) 0.1357(3) 1.01787(15) 0.0289(6) Uani 1 1 d . . . . .
O7 O 0.23985(8) -0.0551(3) 1.00041(12) 0.0496(6) Uani 1 1 d . . . . .
C53 C 0.13032(10) 0.1620(4) 1.09952(15) 0.0319(6) Uani 1 1 d . . . . .
H53A H 0.1294 0.2639 1.1083 0.038 Uiso 1 1 calc R U . . .
H53B H 0.1625 0.127 1.1315 0.038 Uiso 1 1 calc R U . . .
C52 C 0.21584(10) -0.0875(3) 0.93553(16) 0.0333(6) Uani 1 1 d . . . . .
C59 C 0.81234(15) 0.4325(5) 0.2636(2) 0.0570(10) Uani 1 1 d . . . . .
H59A H 0.7971 0.52 0.2684 0.086 Uiso 1 1 calc R U . . .
H59B H 0.847 0.445 0.2844 0.086 Uiso 1 1 calc R U . . .
H59C H 0.8041 0.3579 0.2909 0.086 Uiso 1 1 calc R U . . .
C57 C 0.79518(12) 0.3935(4) 0.1829(2) 0.0437(8) Uani 1 1 d . . . . .
H57 H 0.7602 0.374 0.163 0.052 Uiso 1 1 calc R U . . .
C55 C 0.05299(19) 0.4960(5) 0.9273(3) 0.0701(12) Uani 1 1 d . . . . .
H55A H 0.018 0.4939 0.8984 0.084 Uiso 1 1 calc R U . . .
H55B H 0.0681 0.4526 0.8961 0.084 Uiso 1 1 calc R U . . .
C54 C 0.06445(19) 0.4148(4) 0.9937(2) 0.0658(12) Uani 1 1 d . . . . .
H54A H 0.0501 0.4601 1.0254 0.079 Uiso 1 1 calc R U . . .
H54B H 0.0995 0.4153 1.0218 0.079 Uiso 1 1 calc R U . . .
C56 C 0.06928(19) 0.6487(5) 0.9426(3) 0.0757(14) Uani 1 1 d . . . . .
H56A H 0.1041 0.6521 0.9689 0.114 Uiso 1 1 calc R U . . .
H56B H 0.0546 0.6926 0.9736 0.114 Uiso 1 1 calc R U . . .
H56C H 0.0596 0.6993 0.8951 0.114 Uiso 1 1 calc R U . . .
C58 C 0.82021(17) 0.2687(4) 0.1692(2) 0.0647(11) Uani 1 1 d . . . . .
H58A H 0.8543 0.2891 0.1862 0.097 Uiso 1 1 calc R U . . .
H58B H 0.8069 0.2472 0.1157 0.097 Uiso 1 1 calc R U . . .
H58C H 0.8158 0.1882 0.197 0.097 Uiso 1 1 calc R U . . .
O6 O 0.06466(7) 0.3050(2) 1.14802(10) 0.0279(4) Uani 1 1 d . . . . .
C39 C 0.08846(11) -0.0567(3) 1.11246(16) 0.0330(6) Uani 1 1 d . . . . .
H39 H 0.1098 -0.1081 1.0976 0.04 Uiso 1 1 calc R U . . .
C38 C 0.09317(10) 0.0879(3) 1.11991(14) 0.0278(6) Uani 1 1 d . . . . .
O5 O 0.20508(8) -0.2224(2) 0.82354(12) 0.0400(5) Uani 1 1 d . . . . .
H5 H 0.2027 -0.3071 0.8332 0.06 Uiso 1 1 calc R U . . .
C36 C 0.02407(10) 0.0918(3) 1.15290(14) 0.0265(6) Uani 1 1 d . . . . .
C45 C 0.01391(10) 0.1725(3) 0.83164(14) 0.0276(6) Uani 1 1 d . . . . .
H45A H 0.0116 0.1495 0.7808 0.033 Uiso 1 1 calc R U . . .
H45B H 0.0082 0.2742 0.8334 0.033 Uiso 1 1 calc R U . . .
C37 C 0.06106(10) 0.1611(3) 1.14135(14) 0.0253(5) Uani 1 1 d . . . . .
C33 C 0.26420(10) -0.0412(3) 0.86171(16) 0.0315(6) Uani 1 1 d . . . . .
C42 C 0.09125(10) 0.3550(3) 1.22277(15) 0.0312(6) Uani 1 1 d . . . . .
H42A H 0.1242 0.3177 1.2422 0.037 Uiso 1 1 calc R U . . .
H42B H 0.0759 0.324 1.2563 0.037 Uiso 1 1 calc R U . . .
C41 C 0.02118(11) -0.0525(3) 1.14522(16) 0.0340(6) Uani 1 1 d . . . . .
H41 H -0.0035 -0.1012 1.1532 0.041 Uiso 1 1 calc R U . . .
C32 C 0.25541(11) -0.0261(4) 0.78652(18) 0.0417(8) Uani 1 1 d . . . . .
H32 H 0.2347 -0.0899 0.7509 0.05 Uiso 1 1 calc R U . . .
C46 C 0.06330(10) 0.1376(3) 0.88794(15) 0.0275(6) Uani 1 1 d . . . . .
C34 C 0.23915(10) -0.1560(3) 0.88727(17) 0.0333(6) Uani 1 1 d . . . . .
H34 H 0.2632 -0.2264 0.9179 0.04 Uiso 1 1 calc R U . . .
C43 C 0.09197(10) 0.5122(3) 1.21949(17) 0.0344(7) Uani 1 1 d . . . . .
H43A H 0.0588 0.5473 1.1963 0.041 Uiso 1 1 calc R U . . .
H43B H 0.1085 0.5413 1.1873 0.041 Uiso 1 1 calc R U . . .
C40 C 0.05351(12) -0.1271(3) 1.12621(18) 0.0381(7) Uani 1 1 d . . . . .
H40 H 0.0516 -0.2263 1.1227 0.046 Uiso 1 1 calc R U . . .
C31 C 0.27677(12) 0.0817(5) 0.7630(2) 0.0513(10) Uani 1 1 d . . . . .
H31 H 0.2707 0.0908 0.7115 0.062 Uiso 1 1 calc R U . . .
C30 C 0.30643(12) 0.1747(5) 0.8135(2) 0.0556(11) Uani 1 1 d . . . . .
H30 H 0.3205 0.249 0.7971 0.067 Uiso 1 1 calc R U . . .
C44 C 0.11677(12) 0.5784(4) 1.2962(2) 0.0488(9) Uani 1 1 d . . . . .
H44A H 0.1507 0.5533 1.3169 0.073 Uiso 1 1 calc R U . . .
H44B H 0.1021 0.5442 1.3294 0.073 Uiso 1 1 calc R U . . .
H44C H 0.1135 0.6804 1.2917 0.073 Uiso 1 1 calc R U . . .
C28 C 0.29531(11) 0.0522(4) 0.91193(17) 0.0423(8) Uani 1 1 d . . . . .
H28 H 0.3028 0.0419 0.9638 0.051 Uiso 1 1 calc R U . . .
C29 C 0.31574(13) 0.1602(4) 0.8877(2) 0.0521(9) Uani 1 1 d . . . . .
H29 H 0.3364 0.2247 0.9228 0.062 Uiso 1 1 calc R U . . .
O3 O 0.54447(6) 0.25434(19) 0.65698(10) 0.0236(4) Uani 1 1 d . . . . .
O1 O 0.75000(7) 0.6562(2) 0.58312(10) 0.0279(4) Uani 1 1 d . . . . .
O4 O 0.44150(8) 0.2790(2) 0.50325(11) 0.0330(5) Uani 1 1 d . . . . .
C13 C 0.38434(9) 0.5381(3) 0.57763(14) 0.0263(6) Uani 1 1 d . . . . .
H13 H 0.3872 0.5761 0.6243 0.032 Uiso 1 1 calc R U . . .
C5 C 0.50318(9) 0.4721(3) 0.64610(13) 0.0235(5) Uani 1 1 d . . . . .
N1 N 0.68049(8) 0.6986(2) 0.48238(12) 0.0269(5) Uani 1 1 d . . . . .
H61 H 0.6674 0.7556 0.4441 0.032 Uiso 1 1 calc R U . . .
C6 C 0.50292(10) 0.6171(3) 0.63954(15) 0.0280(6) Uani 1 1 d . . . . .
H6 H 0.4756 0.6683 0.6365 0.034 Uiso 1 1 calc R U . . .
C7 C 0.45906(9) 0.3974(3) 0.64596(14) 0.0255(6) Uani 1 1 d . . . . .
H7A H 0.4641 0.2948 0.6478 0.031 Uiso 1 1 calc R U . . .
H7B H 0.4535 0.425 0.6907 0.031 Uiso 1 1 calc R U . . .
C3 C 0.58197(9) 0.4677(3) 0.64264(13) 0.0234(5) Uani 1 1 d . . . . .
O2 O 0.71194(8) 0.9152(2) 0.44230(11) 0.0399(5) Uani 1 1 d . . . . .
H2A H 0.7231 0.9869 0.4303 0.06 Uiso 1 1 calc R U . . .
C4 C 0.54330(10) 0.3988(3) 0.64878(13) 0.0229(5) Uani 1 1 d . . . . .
C9 C 0.41038(9) 0.3797(3) 0.50688(15) 0.0249(5) Uani 1 1 d . . . . .
C2 C 0.58061(11) 0.6138(3) 0.63841(16) 0.0302(6) Uani 1 1 d . . . . .
H2 H 0.607 0.6628 0.6362 0.036 Uiso 1 1 calc R U . . .
C8 C 0.41622(9) 0.4353(3) 0.57633(14) 0.0252(5) Uani 1 1 d . . . . .
C35 C 0.62278(10) 0.3892(3) 0.63402(15) 0.0265(6) Uani 1 1 d . . . . .
H35A H 0.6533 0.4128 0.6758 0.032 Uiso 1 1 calc R U . . .
H35B H 0.6176 0.2869 0.6349 0.032 Uiso 1 1 calc R U . . .
C10 C 0.62460(9) 0.4311(3) 0.56004(14) 0.0250(5) Uani 1 1 d . . . . .
C12 C 0.65163(9) 0.5866(3) 0.48774(15) 0.0252(5) Uani 1 1 d . . . . .
C1 C 0.54178(11) 0.6882(3) 0.63741(16) 0.0324(6) Uani 1 1 d . . . . .
H1 H 0.5417 0.7876 0.6353 0.039 Uiso 1 1 calc R U . . .
C15 C 0.74529(10) 0.8630(3) 0.51121(15) 0.0290(6) Uani 1 1 d . . . . .
H15 H 0.7757 0.8414 0.5057 0.035 Uiso 1 1 calc R U . . .
C11 C 0.65579(9) 0.5340(3) 0.55678(14) 0.0256(5) Uani 1 1 d . . . . .
H11 H 0.6799 0.5687 0.6016 0.031 Uiso 1 1 calc R U . . .
C14 C 0.72568(10) 0.7277(3) 0.52923(14) 0.0253(6) Uani 1 1 d . . . . .
C17 C 0.72510(10) 1.0735(3) 0.57226(16) 0.0318(6) Uani 1 1 d . . . . .
H17 H 0.6961 1.0836 0.5294 0.038 Uiso 1 1 calc R U . . .
C23 C 0.56500(11) 0.0570(3) 0.73863(17) 0.0353(7) Uani 1 1 d . . . . .
H23A H 0.5862 0.0254 0.7894 0.042 Uiso 1 1 calc R U . . .
H23B H 0.5753 0.0093 0.7025 0.042 Uiso 1 1 calc R U . . .
C22 C 0.57074(11) 0.2117(3) 0.73317(15) 0.0324(6) Uani 1 1 d . . . . .
H22A H 0.5586 0.2614 0.7665 0.039 Uiso 1 1 calc R U . . .
H22B H 0.6049 0.2352 0.7489 0.039 Uiso 1 1 calc R U . . .
C21 C 0.79786(10) 0.9493(3) 0.63966(15) 0.0296(6) Uani 1 1 d . . . . .
H21 H 0.819 0.8743 0.643 0.036 Uiso 1 1 calc R U . . .
C16 C 0.75597(9) 0.9647(3) 0.57583(14) 0.0252(5) Uani 1 1 d . . . . .
C19 C 0.77814(11) 1.1535(4) 0.69375(17) 0.0379(7) Uani 1 1 d . . . . .
H19 H 0.786 1.2188 0.7336 0.046 Uiso 1 1 calc R U . . .
C18 C 0.73632(11) 1.1677(4) 0.63101(17) 0.0372(7) Uani 1 1 d . . . . .
H18 H 0.7151 1.2423 0.628 0.045 Uiso 1 1 calc R U . . .
C20 C 0.80869(10) 1.0432(4) 0.69822(16) 0.0359(7) Uani 1 1 d . . . . .
H20 H 0.8372 1.0321 0.7418 0.043 Uiso 1 1 calc R U . . .
C24 C 0.51426(12) 0.0134(4) 0.72316(19) 0.0435(8) Uani 1 1 d . . . . .
H24A H 0.4933 0.0398 0.672 0.065 Uiso 1 1 calc R U . . .
H24B H 0.5037 0.0605 0.7585 0.065 Uiso 1 1 calc R U . . .
H24C H 0.513 -0.0883 0.729 0.065 Uiso 1 1 calc R U . . .
C25A C 0.4410(4) 0.1445(8) 0.5256(4) 0.0324(16) Uani 0.506(9) 1 d . . P A 1
H25A H 0.4642 0.1436 0.5784 0.039 Uiso 0.506(9) 1 calc R U P A 1
H25B H 0.4093 0.1338 0.5275 0.039 Uiso 0.506(9) 1 calc R U P A 1
C26A C 0.4480(2) 0.0248(6) 0.4986(3) 0.0344(17) Uani 0.506(9) 1 d . . P A 1
H26A H 0.4831 0.012 0.5196 0.041 Uiso 0.506(9) 1 calc R U P A 1
H26B H 0.4382 0.0408 0.4444 0.041 Uiso 0.506(9) 1 calc R U P A 1
C27A C 0.4274(4) -0.1191(13) 0.5051(6) 0.043(3) Uani 0.506(9) 1 d . . P A 1
H27A H 0.4385 -0.1895 0.4791 0.065 Uiso 0.506(9) 1 calc R U P A 1
H27B H 0.3925 -0.1147 0.4823 0.065 Uiso 0.506(9) 1 calc R U P A 1
H27C H 0.4381 -0.1446 0.558 0.065 Uiso 0.506(9) 1 calc R U P A 1
C25B C 0.4160(3) 0.1376(7) 0.5030(5) 0.0296(16) Uani 0.494(9) 1 d . . P A 2
H25C H 0.4345 0.0936 0.5521 0.036 Uiso 0.494(9) 1 calc R U P A 2
H25D H 0.3846 0.1626 0.5031 0.036 Uiso 0.494(9) 1 calc R U P A 2
C26B C 0.4092(2) 0.0553(7) 0.4622(3) 0.0354(19) Uani 0.494(9) 1 d . . P A 2
H26C H 0.4341 0.0602 0.442 0.043 Uiso 0.494(9) 1 calc R U P A 2
H26D H 0.3783 0.0759 0.4203 0.043 Uiso 0.494(9) 1 calc R U P A 2
C27B C 0.4073(5) -0.0963(15) 0.4874(8) 0.056(3) Uani 0.494(9) 1 d . . P A 2
H27D H 0.401 -0.1599 0.4451 0.084 Uiso 0.494(9) 1 calc R U P A 2
H27E H 0.3817 -0.1051 0.5055 0.084 Uiso 0.494(9) 1 calc R U P A 2
H27F H 0.4379 -0.1206 0.5278 0.084 Uiso 0.494(9) 1 calc R U P A 2

loop_
_atom_site_aniso_label
_atom_site_aniso_U_11
_atom_site_aniso_U_22
_atom_site_aniso_U_33
_atom_site_aniso_U_23
_atom_site_aniso_U_13
_atom_site_aniso_U_12
O8 0.0425(12) 0.0361(12) 0.0287(10) -0.0016(9) 0.0150(9) 0.0112(10)
N2 0.0291(12) 0.0347(14) 0.0311(12) -0.0072(11) 0.0109(10) -0.0018(11)
C47 0.0318(13) 0.0301(16) 0.0244(13) -0.0025(11) 0.0125(11) -0.0034(12)
C51 0.0341(14) 0.0267(15) 0.0259(13) -0.0024(11) 0.0149(12) -0.0001(12)
O9 0.0727(17) 0.0423(15) 0.0386(13) -0.0017(12) 0.0059(13) 0.0041(13)
C49 0.0283(13) 0.0352(17) 0.0258(13) 0.0010(12) 0.0096(11) -0.0005(12)
C48 0.0305(13) 0.0276(15) 0.0308(14) 0.0006(12) 0.0155(12) -0.0005(12)
C50 0.0318(14) 0.0313(16) 0.0231(13) -0.0005(11) 0.0105(11) -0.0036(12)
O7 0.0357(12) 0.083(2) 0.0286(11) -0.0044(12) 0.0111(9) 0.0038(13)
C53 0.0301(14) 0.0400(18) 0.0229(13) -0.0036(12) 0.0077(11) 0.0011(13)
C52 0.0338(14) 0.0352(17) 0.0303(15) 0.0043(13) 0.0121(12) 0.0007(13)
C59 0.061(2) 0.069(3) 0.044(2) -0.0006(19) 0.0245(18) 0.009(2)
C57 0.0384(17) 0.042(2) 0.0474(19) -0.0022(16) 0.0137(15) -0.0021(15)
C55 0.090(3) 0.066(3) 0.055(2) -0.006(2) 0.029(2) 0.002(3)
C54 0.099(3) 0.045(2) 0.056(2) 0.0010(19) 0.034(2) 0.020(2)
C56 0.096(3) 0.042(2) 0.065(3) 0.009(2) 0.006(3) 0.000(2)
C58 0.089(3) 0.039(2) 0.064(3) -0.0026(19) 0.029(2) 0.011(2)
O6 0.0351(10) 0.0249(11) 0.0200(9) -0.0020(8) 0.0071(8) -0.0013(8)
C39 0.0385(15) 0.0307(17) 0.0274(14) 0.0018(12) 0.0107(12) 0.0099(13)
C38 0.0284(13) 0.0342(16) 0.0171(12) 0.0005(11) 0.0052(10) 0.0031(12)
O5 0.0412(12) 0.0326(12) 0.0410(12) -0.0083(10) 0.0109(10) -0.0002(10)
C36 0.0333(14) 0.0275(15) 0.0161(12) 0.0018(10) 0.0071(11) 0.0002(12)
C45 0.0317(13) 0.0313(16) 0.0211(12) 0.0025(11) 0.0118(11) 0.0015(12)
C37 0.0321(13) 0.0243(14) 0.0157(11) 0.0002(10) 0.0055(10) -0.0001(11)
C33 0.0259(13) 0.0411(17) 0.0281(14) 0.0009(13) 0.0114(11) 0.0068(13)
C42 0.0299(14) 0.0356(17) 0.0231(13) -0.0063(12) 0.0053(11) -0.0001(12)
C41 0.0419(16) 0.0308(16) 0.0283(14) 0.0051(12) 0.0132(13) 0.0008(14)
C32 0.0295(14) 0.063(2) 0.0324(16) -0.0035(15) 0.0119(13) 0.0047(15)
C46 0.0329(14) 0.0281(15) 0.0223(13) 0.0030(11) 0.0120(11) -0.0008(12)
C34 0.0297(14) 0.0345(17) 0.0329(15) -0.0007(13) 0.0095(12) 0.0043(12)
C43 0.0312(14) 0.0332(17) 0.0359(16) -0.0091(13) 0.0103(13) -0.0064(13)
C40 0.0535(19) 0.0230(15) 0.0376(17) 0.0044(13) 0.0180(15) 0.0052(14)
C31 0.0418(18) 0.081(3) 0.0381(18) 0.0160(19) 0.0229(16) 0.009(2)
C30 0.0375(18) 0.076(3) 0.055(2) 0.023(2) 0.0208(17) 0.0015(19)
C44 0.0439(18) 0.046(2) 0.048(2) -0.0204(17) 0.0097(15) -0.0083(16)
C28 0.0376(16) 0.057(2) 0.0312(15) 0.0030(15) 0.0124(13) -0.0045(16)
C29 0.0433(18) 0.055(2) 0.055(2) 0.0034(19) 0.0168(17) -0.0103(18)
O3 0.0291(9) 0.0197(9) 0.0201(9) 0.0037(7) 0.0078(7) 0.0004(8)
O1 0.0298(9) 0.0287(10) 0.0251(9) 0.0002(8) 0.0109(8) 0.0023(8)
O4 0.0424(12) 0.0274(11) 0.0280(10) 0.0007(8) 0.0129(9) 0.0106(9)
C13 0.0313(13) 0.0269(14) 0.0223(12) -0.0031(11) 0.0122(11) -0.0017(12)
C5 0.0297(13) 0.0242(14) 0.0151(11) 0.0002(10) 0.0073(10) -0.0013(11)
N1 0.0271(11) 0.0273(13) 0.0238(11) 0.0046(9) 0.0074(9) -0.0026(10)
C6 0.0368(15) 0.0241(15) 0.0231(13) -0.0009(11) 0.0118(12) 0.0039(12)
C7 0.0297(13) 0.0261(14) 0.0225(12) 0.0020(11) 0.0122(11) 0.0024(11)
C3 0.0291(13) 0.0230(13) 0.0157(11) -0.0011(10) 0.0062(10) -0.0043(11)
O2 0.0513(13) 0.0345(13) 0.0234(10) 0.0052(9) 0.0041(9) -0.0158(10)
C4 0.0325(13) 0.0200(13) 0.0151(11) -0.0004(9) 0.0085(10) -0.0012(11)
C9 0.0267(13) 0.0211(13) 0.0289(13) 0.0007(11) 0.0133(11) -0.0005(11)
C2 0.0386(15) 0.0253(15) 0.0278(14) -0.0040(11) 0.0145(12) -0.0109(12)
C8 0.0278(13) 0.0255(14) 0.0236(12) 0.0033(11) 0.0118(11) -0.0003(11)
C35 0.0281(13) 0.0274(15) 0.0230(13) 0.0014(11) 0.0091(11) -0.0017(11)
C10 0.0261(12) 0.0262(14) 0.0224(12) 0.0013(11) 0.0096(10) 0.0013(11)
C12 0.0248(12) 0.0245(14) 0.0272(13) 0.0007(11) 0.0112(11) -0.0014(11)
C1 0.0494(18) 0.0179(14) 0.0307(15) -0.0005(11) 0.0169(14) -0.0025(12)
C15 0.0316(14) 0.0326(16) 0.0228(13) 0.0008(11) 0.0109(11) -0.0046(12)
C11 0.0269(12) 0.0266(14) 0.0229(12) -0.0006(11) 0.0094(10) -0.0009(11)
C14 0.0295(13) 0.0245(14) 0.0236(13) -0.0037(11) 0.0123(11) -0.0021(11)
C17 0.0273(13) 0.0373(17) 0.0271(14) 0.0046(12) 0.0069(11) 0.0014(12)
C23 0.0458(17) 0.0280(16) 0.0331(15) 0.0076(13) 0.0168(13) 0.0066(14)
C22 0.0370(15) 0.0320(16) 0.0232(13) 0.0064(12) 0.0068(12) 0.0020(13)
C21 0.0260(13) 0.0321(16) 0.0270(13) 0.0025(12) 0.0066(11) -0.0002(12)
C16 0.0238(12) 0.0286(14) 0.0225(12) 0.0020(11) 0.0086(10) -0.0056(11)
C19 0.0451(17) 0.0372(18) 0.0312(15) -0.0055(13) 0.0149(13) -0.0028(15)
C18 0.0396(16) 0.0365(18) 0.0391(16) 0.0009(14) 0.0196(14) 0.0070(14)
C20 0.0319(14) 0.0401(18) 0.0256(14) 0.0006(13) 0.0009(12) -0.0027(14)
C24 0.0552(19) 0.0353(18) 0.0463(19) 0.0102(15) 0.0269(16) -0.0029(16)
C25A 0.040(4) 0.027(3) 0.028(3) 0.006(3) 0.011(3) 0.000(3)
C26A 0.041(4) 0.028(3) 0.035(3) 0.006(3) 0.016(3) 0.011(3)
C27A 0.068(7) 0.021(4) 0.030(4) 0.000(3) 0.009(5) -0.006(5)
C25B 0.033(4) 0.022(3) 0.040(4) 0.002(3) 0.021(4) 0.001(3)
C26B 0.048(4) 0.036(4) 0.029(3) -0.010(3) 0.022(3) -0.012(3)
C27B 0.082(9) 0.042(6) 0.053(7) 0.004(5) 0.038(7) -0.005(6)

loop_
_atom_type_symbol
_atom_type_description
_atom_type_scat_dispersion_real
_atom_type_scat_dispersion_imag
_atom_type_scat_source
C C 0.0033 0.0016 'International Tables Vol C Tables 4.2.6.8 and 6.1.1.4'
H H 0 0 'International Tables Vol C Tables 4.2.6.8 and 6.1.1.4'
N N 0.0061 0.0033 'International Tables Vol C Tables 4.2.6.8 and 6.1.1.4'
O O 0.0106 0.006 'International Tables Vol C Tables 4.2.6.8 and 6.1.1.4'

loop_
_geom_angle_atom_site_label_1
_geom_angle_atom_site_label_2
_geom_angle_atom_site_label_3
_geom_angle
_geom_angle_site_symmetry_1
_geom_angle_site_symmetry_3
C51 O8 C54 113.4(3) . .
C52 N2 C48 128.1(3) . .
C46 C47 C48 121.1(2) . .
O8 C51 C50 119.4(2) . .
O8 C51 C46 119.1(2) . .
C50 C51 C46 121.3(3) . .
C48 C49 C50 120.0(3) . .
C49 C48 C47 119.8(3) . .
C49 C48 N2 122.9(3) . .
C47 C48 N2 117.3(2) . .
C49 C50 C51 119.1(2) . .
C49 C50 C53 120.5(3) . .
C51 C50 C53 120.1(3) . .
C50 C53 C38 109.9(2) . .
O7 C52 N2 125.1(3) . .
O7 C52 C34 120.6(3) . .
N2 C52 C34 114.3(3) . .
O9 C57 C59 108.1(3) . .
O9 C57 C58 108.1(3) . .
C59 C57 C58 113.4(3) . .
C54 C55 C56 113.5(4) . .
C55 C54 O8 114.5(4) . .
C37 O6 C42 114.7(2) . .
C40 C39 C38 121.4(3) . .
C39 C38 C37 118.2(3) . .
C39 C38 C53 119.5(3) . .
C37 C38 C53 122.2(3) . .
C41 C36 C37 118.2(3) . .
C41 C36 C45 120.3(3) . 2_557
C37 C36 C45 121.4(3) . 2_557
C46 C45 C36 111.5(2) . 2_557
O6 C37 C38 119.1(3) . .
O6 C37 C36 119.6(3) . .
C38 C37 C36 121.3(3) . .
C28 C33 C32 118.0(3) . .
C28 C33 C34 121.5(3) . .
C32 C33 C34 120.5(3) . .
O6 C42 C43 107.5(2) . .
C36 C41 C40 121.3(3) . .
C33 C32 C31 120.4(3) . .
C47 C46 C51 118.2(3) . .
C47 C46 C45 121.8(2) . .
C51 C46 C45 119.9(2) . .
O5 C34 C33 108.9(2) . .
O5 C34 C52 111.8(2) . .
C33 C34 C52 108.0(3) . .
C42 C43 C44 112.6(3) . .
C39 C40 C41 119.6(3) . .
C30 C31 C32 120.5(3) . .
C31 C30 C29 119.7(4) . .
C29 C28 C33 121.0(3) . .
C30 C29 C28 120.4(4) . .
C4 O3 C22 112.3(2) . .
C25A O4 C9 123.2(4) . .
C9 O4 C25B 104.6(3) . .
C12 C13 C8 121.5(2) 2_656 .
C6 C5 C4 118.4(3) . .
C6 C5 C7 119.5(3) . .
C4 C5 C7 122.0(2) . .
C14 N1 C12 127.3(2) . .
C1 C6 C5 121.2(3) . .
C8 C7 C5 109.8(2) . .
C2 C3 C4 117.9(3) . .
C2 C3 C35 119.5(3) . .
C4 C3 C35 122.4(2) . .
O3 C4 C5 119.0(2) . .
O3 C4 C3 119.6(2) . .
C5 C4 C3 121.4(2) . .
O4 C9 C8 119.5(2) . .
O4 C9 C10 118.8(2) . 2_656
C8 C9 C10 121.5(2) . 2_656
C1 C2 C3 121.4(3) . .
C13 C8 C9 117.8(2) . .
C13 C8 C7 121.1(2) . .
C9 C8 C7 120.7(2) . .
C10 C35 C3 108.5(2) . .
C11 C10 C9 119.1(2) . 2_656
C11 C10 C35 121.1(2) . .
C9 C10 C35 119.2(2) 2_656 .
C13 C12 C11 120.0(2) 2_656 .
C13 C12 N1 118.1(2) 2_656 .
C11 C12 N1 121.6(2) . .
C2 C1 C6 119.5(3) . .
O2 C15 C16 113.4(2) . .
O2 C15 C14 108.5(2) . .
C16 C15 C14 108.9(2) . .
C10 C11 C12 120.0(2) . .
O1 C14 N1 125.1(3) . .
O1 C14 C15 120.7(2) . .
N1 C14 C15 114.2(2) . .
C16 C17 C18 120.4(3) . .
C22 C23 C24 113.4(3) . .
O3 C22 C23 108.7(2) . .
C20 C21 C16 120.0(3) . .
C17 C16 C21 119.3(3) . .
C17 C16 C15 121.4(2) . .
C21 C16 C15 119.3(3) . .
C18 C19 C20 119.5(3) . .
C19 C18 C17 120.3(3) . .
C21 C20 C19 120.5(3) . .
C26A C25A O4 132.1(6) . .
C25A C26A C27A 127.4(8) . .
C26B C25B O4 125.7(6) . .
C25B C26B C27B 118.0(8) . .

loop_
_geom_bond_atom_site_label_1
_geom_bond_atom_site_label_2
_geom_bond_distance
_geom_bond_site_symmetry_2
O8 C51 1.383(3) .
O8 C54 1.454(5) .
N2 C52 1.347(4) .
N2 C48 1.416(4) .
C47 C46 1.386(4) .
C47 C48 1.395(4) .
C51 C50 1.396(4) .
C51 C46 1.398(4) .
O9 C57 1.449(4) .
C49 C48 1.391(4) .
C49 C50 1.395(4) .
C50 C53 1.519(4) .
O7 C52 1.222(4) .
C53 C38 1.521(4) .
C52 C34 1.536(4) .
C59 C57 1.494(5) .
C57 C58 1.496(5) .
C55 C54 1.427(6) .
C55 C56 1.532(7) .
O6 C37 1.381(3) .
O6 C42 1.438(3) .
C39 C40 1.377(5) .
C39 C38 1.390(4) .
C38 C37 1.399(4) .
O5 C34 1.414(4) .
C36 C41 1.385(4) .
C36 C37 1.404(4) .
C36 C45 1.521(4) 2_557
C45 C46 1.508(4) .
C45 C36 1.522(4) 2_557
C33 C28 1.384(5) .
C33 C32 1.389(4) .
C33 C34 1.531(4) .
C42 C43 1.504(4) .
C41 C40 1.384(4) .
C32 C31 1.392(5) .
C43 C44 1.518(4) .
C31 C30 1.366(6) .
C30 C29 1.365(5) .
C28 C29 1.384(5) .
O3 C4 1.388(3) .
O3 C22 1.437(3) .
O1 C14 1.225(3) .
O4 C25A 1.359(7) .
O4 C9 1.375(3) .
O4 C25B 1.558(8) .
C13 C12 1.389(4) 2_656
C13 C8 1.392(4) .
C5 C6 1.390(4) .
C5 C4 1.395(4) .
C5 C7 1.526(4) .
N1 C14 1.346(3) .
N1 C12 1.417(3) .
C6 C1 1.384(4) .
C7 C8 1.507(4) .
C3 C2 1.397(4) .
C3 C4 1.400(4) .
C3 C35 1.522(4) .
O2 C15 1.414(3) .
C9 C8 1.399(4) .
C9 C10 1.405(4) 2_656
C2 C1 1.378(4) .
C35 C10 1.520(4) .
C10 C11 1.389(4) .
C10 C9 1.405(4) 2_656
C12 C13 1.389(4) 2_656
C12 C11 1.394(4) .
C15 C16 1.520(4) .
C15 C14 1.524(4) .
C17 C16 1.387(4) .
C17 C18 1.388(4) .
C23 C22 1.496(4) .
C23 C24 1.516(4) .
C21 C20 1.384(4) .
C21 C16 1.392(4) .
C19 C18 1.379(4) .
C19 C20 1.387(5) .
C25A C26A 1.311(10) .
C26A C27A 1.538(14) .
C25B C26B 1.078(10) .
C26B C27B 1.539(15) .
